data_4508095
loop_
_publ_author_name
'Bhattacharya, Suman'
'Saha, Binoy K.'

_publ_section_title
;
 Interaction Dependence and Similarity in Thermal Expansion of a Dimorphic
 1D Hydrogen-Bonded Organic Complex
;
_journal_issue 8
_journal_name_full 'Crystal Growth &amp; Design'
_journal_page_first 3299
_journal_paper_doi 10.1021/cg4009174
_journal_volume 13
_journal_year 2013
_chemical_formula_moiety 'C8 H8 O8, 2(C12 H10 N2)'
_chemical_formula_sum 'C32 H28 N4 O8'
_chemical_formula_weight 596.58
_chemical_name_systematic
;
cyclobutane-1,2,3,4-tetracarboxylic acid,
(E)-1,2-di(pyridin-4-yl)ethene complex polymorph I
;
_space_group_crystal_system monoclinic
_space_group_IT_number 14
_space_group_name_Hall '-P 2ybc'
_space_group_name_H-M_alt 'P 1 21/c 1'
_symmetry_space_group_name_Hall '-P 2ybc'
_symmetry_space_group_name_H-M 'P 1 21/c 1'
_atom_sites_solution_hydrogens geom
_atom_sites_solution_primary direct
_atom_sites_solution_secondary difmap
_audit_creation_date 2013-04-18
_audit_creation_method
;
  Olex2 1.2
  (compiled Apr  9 2013 14:06:00, GUI svn.r4458)
;
_cell_angle_alpha 90.00
_cell_angle_beta 94.677(4)
_cell_angle_gamma 90.00
_cell_formula_units_Z 2
_cell_length_a 7.0029(3)
_cell_length_b 10.8360(4)
_cell_length_c 18.2332(7)
_cell_measurement_reflns_used 1802
_cell_measurement_temperature 264(2)
_cell_measurement_theta_max 28.4150
_cell_measurement_theta_min 4.2680
_cell_volume 1378.99(9)
_computing_cell_refinement
;
CrysAlisPro, Agilent Technologies,
Version 1.171.36.24 (release 03-12-2012 CrysAlis171 .NET)
(compiled Dec  3 2012,18:21:49)
;
_computing_data_collection
;
CrysAlisPro, Agilent Technologies,
Version 1.171.36.24 (release 03-12-2012 CrysAlis171 .NET)
(compiled Dec  3 2012,18:21:49)
;
_computing_data_reduction
;
CrysAlisPro, Agilent Technologies,
Version 1.171.36.24 (release 03-12-2012 CrysAlis171 .NET)
(compiled Dec  3 2012,18:21:49)
;
_computing_molecular_graphics
;
O. V. Dolomanov, L. J. Bourhis, R. J. Gildea, J. A. K. Howard and H. Puschmann,
OLEX2: a complete structure solution, refinement and analysis program.
J. Appl. Cryst. (2009). 42, 339-341.
;
_computing_publication_material
;
O. V. Dolomanov, L. J. Bourhis, R. J. Gildea, J. A. K. Howard and H. Puschmann,
OLEX2: a complete structure solution, refinement and analysis program.
J. Appl. Cryst. (2009). 42, 339-341.
;
_computing_structure_refinement
;
SHELXL, G.M. Sheldrick, Acta Cryst.
(2008). A64, 112-122
;
_computing_structure_solution
;
SHELXS, G.M. Sheldrick, Acta Cryst.
(2008). A64, 112-122
;
_diffrn_ambient_temperature 264(2)
_diffrn_detector_area_resol_mean 15.9821
_diffrn_measured_fraction_theta_full 0.9903
_diffrn_measured_fraction_theta_max 0.8624
_diffrn_measurement_details
;
  1 omega  -24.00   10.00   1.0000    8.3900
omega____ theta____ kappa____ phi______ frames
    -      -17.3397  -99.0000  -30.0000 34

  2 omega   -2.00   84.00   1.0000    8.3900
omega____ theta____ kappa____ phi______ frames
    -       19.1366   57.0000  150.0000 86

  3 omega   -2.00   87.00   1.0000    8.3900
omega____ theta____ kappa____ phi______ frames
    -       19.1366   57.0000 -120.0000 89

  4 omega  -50.00    6.00   1.0000    8.3900
omega____ theta____ kappa____ phi______ frames
    -       19.1366  -57.0000   90.0000 56
;
_diffrn_measurement_device_type 'Xcalibur, Eos'
_diffrn_measurement_method '\w scans'
_diffrn_orient_matrix_UB_11 -0.0054664000
_diffrn_orient_matrix_UB_12 -0.0058695000
_diffrn_orient_matrix_UB_13 0.0385174000
_diffrn_orient_matrix_UB_21 -0.1013538000
_diffrn_orient_matrix_UB_22 0.0035214000
_diffrn_orient_matrix_UB_23 -0.0050876000
_diffrn_orient_matrix_UB_31 -0.0049993000
_diffrn_orient_matrix_UB_32 -0.0650940000
_diffrn_orient_matrix_UB_33 -0.0037732000
_diffrn_radiation_monochromator graphite
_diffrn_radiation_type 'Mo K\a'
_diffrn_radiation_wavelength 0.7107
_diffrn_reflns_av_R_equivalents 0.0278
_diffrn_reflns_av_unetI/netI 0.0414
_diffrn_reflns_limit_h_max 9
_diffrn_reflns_limit_h_min -8
_diffrn_reflns_limit_k_max 14
_diffrn_reflns_limit_k_min -10
_diffrn_reflns_limit_l_max 24
_diffrn_reflns_limit_l_min -19
_diffrn_reflns_number 7106
_diffrn_reflns_theta_full 25.00
_diffrn_reflns_theta_max 29.10
_diffrn_reflns_theta_min 4.67
_diffrn_source 'Enhance (Mo) X-ray Source'
_exptl_absorpt_coefficient_mu 0.105
_exptl_absorpt_correction_T_max 1.00000
_exptl_absorpt_correction_T_min 0.95822
_exptl_absorpt_correction_type multi-scan
_exptl_absorpt_process_details
;
CrysAlisPro, Agilent Technologies,
Version 1.171.36.24 (release 03-12-2012 CrysAlis171 .NET)
(compiled Dec  3 2012,18:21:49)
Empirical absorption correction using spherical harmonics,
 implemented in SCALE3 ABSPACK scaling algorithm.
;
_exptl_crystal_colour colourless
_exptl_crystal_colour_primary colourless
_exptl_crystal_density_diffrn 1.437
_exptl_crystal_density_method 'not measured'
_exptl_crystal_description plate
_exptl_crystal_F_000 624
_exptl_crystal_size_max 0.44
_exptl_crystal_size_mid 0.4
_exptl_crystal_size_min 0.18
_refine_diff_density_max 0.191
_refine_diff_density_min -0.207
_refine_diff_density_rms 0.040
_refine_ls_extinction_method none
_refine_ls_goodness_of_fit_ref 1.024
_refine_ls_hydrogen_treatment mixed
_refine_ls_matrix_type full
_refine_ls_number_parameters 207
_refine_ls_number_reflns 3201
_refine_ls_number_restraints 2
_refine_ls_restrained_S_all 1.029
_refine_ls_R_factor_all 0.0765
_refine_ls_R_factor_gt 0.0468
_refine_ls_shift/su_max 0.000
_refine_ls_shift/su_mean 0.000
_refine_ls_structure_factor_coef Fsqd
_refine_ls_weighting_details 'calc w=1/[\s^2^(Fo^2^)+(0.0446P)^2^+0.2018P] where P=(Fo^2^+2Fc^2^)/3'
_refine_ls_weighting_scheme calc
_refine_ls_wR_factor_gt 0.1007
_refine_ls_wR_factor_ref 0.1175
_reflns_number_gt 2160
_reflns_number_total 3201
_reflns_threshold_expression >2sigma(I)
_cod_data_source_file cg4009174_si_002.cif
_cod_data_source_block P21-264
_cod_original_cell_volume 1379.00(9)
_cod_database_code 4508095

loop_
_space_group_symop_id
_space_group_symop_operation_xyz
1 'x, y, z'
2 '-x, y+1/2, -z+1/2'
3 '-x, -y, -z'
4 'x, -y-1/2, z-1/2'

loop_
_atom_site_label
_atom_site_type_symbol
_atom_site_fract_x
_atom_site_fract_y
_atom_site_fract_z
_atom_site_U_iso_or_equiv
_atom_site_adp_type
_atom_site_occupancy
_atom_site_symmetry_multiplicity
_atom_site_calc_flag
_atom_site_refinement_flags
O1 O 0.4548(2) 0.36249(11) 0.35863(7) 0.0548(4) Uani 1 1 d .
O4 O 0.29644(19) 0.74040(11) 0.40765(7) 0.0484(3) Uani 1 1 d D
O3 O 0.13256(18) 0.57131(13) 0.42999(8) 0.0591(4) Uani 1 1 d .
O2 O 0.5475(2) 0.54893(11) 0.32630(7) 0.0512(4) Uani 1 1 d D
C4 C 0.5211(2) 0.46258(16) 0.37441(9) 0.0362(4) Uani 1 1 d .
C3 C 0.5836(2) 0.50131(14) 0.45207(8) 0.0335(4) Uani 1 1 d .
H3 H 0.7164 0.5306 0.4560 0.040 Uiso 1 1 calc R
C1 C 0.2740(2) 0.63372(15) 0.43998(9) 0.0368(4) Uani 1 1 d .
C2 C 0.4482(2) 0.59509(14) 0.48860(8) 0.0333(4) Uani 1 1 d .
H2A H 0.5195 0.6667 0.5092 0.040 Uiso 1 1 calc R
N1 N 0.5840(2) 0.98623(14) 0.30582(7) 0.0415(4) Uani 1 1 d .
N2 N 1.1041(2) 0.75870(13) 0.77646(8) 0.0413(4) Uani 1 1 d .
C7 C 0.7369(2) 0.93392(15) 0.44824(8) 0.0342(4) Uani 1 1 d .
C8 C 0.6564(2) 1.04746(16) 0.42966(9) 0.0384(4) Uani 1 1 d .
H8 H 0.6527 1.1087 0.4652 0.046 Uiso 1 1 calc R
C5 C 0.6631(3) 0.87665(17) 0.32274(10) 0.0455(4) Uani 1 1 d .
H5 H 0.6659 0.8175 0.2859 0.055 Uiso 1 1 calc R
C14 C 1.1283(3) 0.67537(17) 0.72456(10) 0.0453(4) Uani 1 1 d .
H14 H 1.1999 0.6052 0.7374 0.054 Uiso 1 1 calc R
C6 C 0.7407(2) 0.84750(16) 0.39236(9) 0.0423(4) Uani 1 1 d .
H6 H 0.7954 0.7703 0.4018 0.051 Uiso 1 1 calc R
C12 C 0.9530(2) 0.79215(15) 0.63076(9) 0.0354(4) Uani 1 1 d .
C13 C 1.0529(3) 0.68742(16) 0.65275(9) 0.0438(4) Uani 1 1 d .
H13 H 1.0695 0.6246 0.6191 0.053 Uiso 1 1 calc R
C9 C 0.5821(2) 1.07005(16) 0.35896(10) 0.0411(4) Uani 1 1 d .
H9 H 0.5284 1.1470 0.3478 0.049 Uiso 1 1 calc R
C11 C 0.8806(2) 0.80841(17) 0.55364(9) 0.0386(4) Uani 1 1 d .
H11 H 0.8839 0.7402 0.5228 0.046 Uiso 1 1 calc R
C16 C 0.9293(3) 0.87924(18) 0.68495(10) 0.0526(5) Uani 1 1 d .
H16 H 0.8622 0.9516 0.6733 0.063 Uiso 1 1 calc R
C10 C 0.8113(2) 0.91204(16) 0.52453(9) 0.0381(4) Uani 1 1 d .
H10 H 0.8093 0.9792 0.5562 0.046 Uiso 1 1 calc R
C15 C 1.0049(3) 0.85869(18) 0.75585(10) 0.0533(5) Uani 1 1 d .
H15 H 0.9854 0.9182 0.7912 0.064 Uiso 1 1 calc R
H4 H 0.218(3) 0.744(2) 0.3652(10) 0.082(8) Uiso 1 1 d D
H2 H 0.499(3) 0.526(2) 0.2788(10) 0.090(8) Uiso 1 1 d D

loop_
_atom_site_aniso_label
_atom_site_aniso_U_11
_atom_site_aniso_U_22
_atom_site_aniso_U_33
_atom_site_aniso_U_23
_atom_site_aniso_U_13
_atom_site_aniso_U_12
O1 0.0847(10) 0.0473(8) 0.0309(7) -0.0062(6) -0.0047(6) -0.0154(7)
O4 0.0645(8) 0.0420(7) 0.0356(7) 0.0041(6) -0.0155(6) -0.0022(6)
O3 0.0496(8) 0.0700(9) 0.0544(9) 0.0162(7) -0.0159(6) -0.0158(7)
O2 0.0819(9) 0.0469(7) 0.0235(6) 0.0011(6) -0.0030(6) -0.0096(7)
C4 0.0421(9) 0.0418(9) 0.0243(8) -0.0027(7) 0.0008(7) 0.0024(8)
C3 0.0391(8) 0.0370(9) 0.0234(8) -0.0016(7) -0.0033(6) -0.0041(7)
C1 0.0461(9) 0.0383(9) 0.0251(8) -0.0030(7) -0.0019(7) 0.0018(8)
C2 0.0414(8) 0.0333(8) 0.0242(8) -0.0025(7) -0.0040(7) -0.0034(7)
N1 0.0482(8) 0.0483(9) 0.0269(7) 0.0013(7) -0.0028(6) -0.0015(7)
N2 0.0459(8) 0.0449(8) 0.0315(8) 0.0004(7) -0.0060(6) -0.0025(7)
C7 0.0323(8) 0.0443(9) 0.0257(8) -0.0011(7) 0.0001(6) -0.0073(7)
C8 0.0423(9) 0.0425(10) 0.0300(9) -0.0055(7) 0.0001(7) -0.0034(8)
C5 0.0599(11) 0.0476(11) 0.0282(9) -0.0060(8) -0.0021(8) 0.0020(9)
C14 0.0573(11) 0.0402(10) 0.0374(10) 0.0032(8) -0.0035(9) 0.0019(8)
C6 0.0512(10) 0.0427(10) 0.0322(9) 0.0001(8) -0.0011(8) 0.0041(8)
C12 0.0324(8) 0.0447(10) 0.0282(8) -0.0012(7) -0.0025(7) -0.0056(7)
C13 0.0565(11) 0.0401(10) 0.0341(10) -0.0045(8) -0.0010(8) 0.0007(8)
C9 0.0454(9) 0.0409(9) 0.0363(10) 0.0012(8) -0.0010(8) 0.0002(8)
C11 0.0385(9) 0.0466(10) 0.0297(9) -0.0048(8) -0.0031(7) -0.0025(8)
C16 0.0645(12) 0.0551(12) 0.0357(10) -0.0046(9) -0.0113(9) 0.0203(10)
C10 0.0380(8) 0.0462(10) 0.0297(9) -0.0047(8) -0.0003(7) -0.0032(8)
C15 0.0689(12) 0.0578(12) 0.0311(10) -0.0092(9) -0.0099(9) 0.0160(10)

loop_
_atom_type_symbol
_atom_type_description
_atom_type_scat_dispersion_real
_atom_type_scat_dispersion_imag
_atom_type_scat_source
C C 0.0033 0.0016 'International Tables Vol C Tables 4.2.6.8 and 6.1.1.4'
H H 0.0000 0.0000 'International Tables Vol C Tables 4.2.6.8 and 6.1.1.4'
N N 0.0061 0.0033 'International Tables Vol C Tables 4.2.6.8 and 6.1.1.4'
O O 0.0106 0.0060 'International Tables Vol C Tables 4.2.6.8 and 6.1.1.4'

loop_
_geom_angle_atom_site_label_1
_geom_angle_atom_site_label_2
_geom_angle_atom_site_label_3
_geom_angle
_geom_angle_site_symmetry_1
_geom_angle_site_symmetry_3
C1 O4 H4 109.2(14) . .
C4 O2 H2 111.5(15) . .
O1 C4 O2 123.87(15) . .
O1 C4 C3 123.47(15) . .
O2 C4 C3 112.67(14) . .
C4 C3 H3 111.1 . .
C4 C3 C2 116.02(13) . .
C4 C3 C2 115.18(13) . 3_666
C2 C3 H3 111.1 3_666 .
C2 C3 H3 111.1 . .
C2 C3 C2 90.81(12) 3_666 .
O4 C1 C2 112.81(15) . .
O3 C1 O4 123.72(15) . .
O3 C1 C2 123.42(15) . .
C3 C2 C3 89.18(12) 3_666 .
C3 C2 H2A 111.6 . .
C3 C2 H2A 111.6 3_666 .
C1 C2 C3 114.63(13) . .
C1 C2 C3 116.54(14) . 3_666
C1 C2 H2A 111.6 . .
C9 N1 C5 117.88(14) . .
C15 N2 C14 116.62(15) . .
C8 C7 C6 116.91(15) . .
C8 C7 C10 118.86(15) . .
C6 C7 C10 124.23(15) . .
C7 C8 H8 119.9 . .
C9 C8 C7 120.28(16) . .
C9 C8 H8 119.9 . .
N1 C5 H5 118.6 . .
N1 C5 C6 122.84(16) . .
C6 C5 H5 118.6 . .
N2 C14 H14 118.3 . .
N2 C14 C13 123.45(16) . .
C13 C14 H14 118.3 . .
C7 C6 H6 120.2 . .
C5 C6 C7 119.56(16) . .
C5 C6 H6 120.2 . .
C13 C12 C11 120.44(15) . .
C13 C12 C16 116.21(15) . .
C16 C12 C11 123.35(16) . .
C14 C13 H13 119.9 . .
C12 C13 C14 120.11(16) . .
C12 C13 H13 119.9 . .
N1 C9 C8 122.52(16) . .
N1 C9 H9 118.7 . .
C8 C9 H9 118.7 . .
C12 C11 H11 117.4 . .
C10 C11 C12 125.17(16) . .
C10 C11 H11 117.4 . .
C12 C16 H16 120.0 . .
C15 C16 C12 120.05(17) . .
C15 C16 H16 120.0 . .
C7 C10 H10 116.2 . .
C11 C10 C7 127.69(16) . .
C11 C10 H10 116.2 . .
N2 C15 C16 123.51(17) . .
N2 C15 H15 118.2 . .
C16 C15 H15 118.2 . .

loop_
_geom_bond_atom_site_label_1
_geom_bond_atom_site_label_2
_geom_bond_distance
_geom_bond_site_symmetry_2
O1 C4 1.2055(19) .
O4 C1 1.313(2) .
O4 H4 0.912(16) .
O3 C1 1.2009(19) .
O2 C4 1.3060(19) .
O2 H2 0.939(16) .
C4 C3 1.507(2) .
C3 H3 0.9800 .
C3 C2 1.533(2) 3_666
C3 C2 1.574(2) .
C1 C2 1.508(2) .
C2 C3 1.533(2) 3_666
C2 H2A 0.9800 .
N1 C5 1.336(2) .
N1 C9 1.329(2) .
N2 C14 1.329(2) .
N2 C15 1.325(2) .
C7 C8 1.384(2) .
C7 C6 1.386(2) .
C7 C10 1.464(2) .
C8 H8 0.9300 .
C8 C9 1.372(2) .
C5 H5 0.9300 .
C5 C6 1.376(2) .
C14 H14 0.9300 .
C14 C13 1.377(2) .
C6 H6 0.9300 .
C12 C13 1.375(2) .
C12 C11 1.466(2) .
C12 C16 1.386(2) .
C13 H13 0.9300 .
C9 H9 0.9300 .
C11 H11 0.9300 .
C11 C10 1.318(2) .
C16 H16 0.9300 .
C16 C15 1.375(2) .
C10 H10 0.9300 .
C15 H15 0.9300 .

loop_
_geom_torsion_atom_site_label_1
_geom_torsion_atom_site_label_2
_geom_torsion_atom_site_label_3
_geom_torsion_atom_site_label_4
_geom_torsion
_geom_torsion_site_symmetry_1
_geom_torsion_site_symmetry_4
O1 C4 C3 C2 -1.7(2) . 3_666
O1 C4 C3 C2 -105.98(19) . .
O4 C1 C2 C3 159.65(13) . 3_666
O4 C1 C2 C3 -98.14(17) . .
O3 C1 C2 C3 -22.8(2) . 3_666
O3 C1 C2 C3 79.4(2) . .
O2 C4 C3 C2 74.31(18) . .
O2 C4 C3 C2 178.61(14) . 3_666
C4 C3 C2 C3 118.72(16) . 3_666
C4 C3 C2 C1 -0.3(2) . .
C2 C3 C2 C3 0.0 3_666 3_666
C2 C3 C2 C1 -119.02(16) 3_666 .
N1 C5 C6 C7 0.5(3) . .
N2 C14 C13 C12 2.8(3) . .
C7 C8 C9 N1 -0.2(3) . .
C8 C7 C6 C5 -1.1(2) . .
C8 C7 C10 C11 175.08(16) . .
C5 N1 C9 C8 -0.5(2) . .
C14 N2 C15 C16 -0.4(3) . .
C6 C7 C8 C9 1.0(2) . .
C6 C7 C10 C11 -4.7(3) . .
C12 C11 C10 C7 -179.93(15) . .
C12 C16 C15 N2 0.9(3) . .
C13 C12 C11 C10 -168.49(16) . .
C13 C12 C16 C15 0.4(3) . .
C9 N1 C5 C6 0.4(3) . .
C11 C12 C13 C14 176.93(15) . .
C11 C12 C16 C15 -178.58(18) . .
C16 C12 C13 C14 -2.1(3) . .
C16 C12 C11 C10 10.5(3) . .
C10 C7 C8 C9 -178.73(14) . .
C10 C7 C6 C5 178.60(16) . .
C15 N2 C14 C13 -1.4(3) . .
